data_7700243
loop_
_publ_author_name
'Hsieh, Chang-Lin'
'Liu, Tsai-Jung'
'Song, You'
'Lee, Gene-Hsiang'
'Jin, Bih-Yaw'
'Lin, Tien-Sung'
'Peng, Shie-Ming'

_publ_section_title
;
 The synthesis and magnetic properties of a linear mixed-valence
 [Ni<sub>3</sub>]<sup>5+</sup> in an anthyridine tri-nickel complex.
;
_journal_issue 27
_journal_name_full 'Dalton transactions (Cambridge, England : 2003)'
_journal_page_first 9912
_journal_page_last 9915
_journal_paper_doi 10.1039/c9dt02022e
_journal_volume 48
_journal_year 2019
_chemical_formula_sum 'C106 H114 Cl2 I3 N22 Ni3 O10'
_chemical_formula_weight 2483.92
_space_group_crystal_system orthorhombic
_space_group_IT_number 56
_space_group_name_Hall '-P 2ab 2ac'
_space_group_name_H-M_alt 'P c c n'
_symmetry_space_group_name_Hall '-P 2ab 2ac'
_symmetry_space_group_name_H-M 'P c c n'
_atom_sites_solution_hydrogens geom
_audit_creation_method SHELXL-2014/7
_audit_update_record
;
2018-12-04 deposited with the CCDC.    2019-06-10 downloaded from the CCDC.
;
_cell_angle_alpha 90
_cell_angle_beta 90
_cell_angle_gamma 90
_cell_formula_units_Z 4
_cell_length_a 17.7735(12)
_cell_length_b 18.5313(11)
_cell_length_c 32.2015(19)
_cell_measurement_reflns_used 9426
_cell_measurement_temperature 150(2)
_cell_measurement_theta_max 27.37
_cell_measurement_theta_min 2.29
_cell_volume 10606.1(11)
_computing_cell_refinement 'Bruker SAINT'
_computing_data_collection 'Bruker APEX3'
_computing_data_reduction 'Bruker SAINT'
_computing_molecular_graphics 'Bruker SHELXTL'
_computing_publication_material 'Bruker SHELXTL'
_computing_structure_refinement 'SHELXL-2014/7 (Sheldrick, 2014)'
_computing_structure_solution 'SHELXS-97 (Sheldrick 2008)'
_diffrn_ambient_temperature 150(2)
_diffrn_measured_fraction_theta_full 0.999
_diffrn_measured_fraction_theta_max 0.997
_diffrn_measurement_device_type 'Bruker D8 VENTURE'
_diffrn_measurement_method '\f and \w scans'
_diffrn_radiation_type MoK\a
_diffrn_radiation_wavelength 0.71073
_diffrn_reflns_av_R_equivalents 0.0760
_diffrn_reflns_av_unetI/netI 0.0615
_diffrn_reflns_Laue_measured_fraction_full 0.999
_diffrn_reflns_Laue_measured_fraction_max 0.997
_diffrn_reflns_limit_h_max 17
_diffrn_reflns_limit_h_min -23
_diffrn_reflns_limit_k_max 24
_diffrn_reflns_limit_k_min -19
_diffrn_reflns_limit_l_max 41
_diffrn_reflns_limit_l_min -41
_diffrn_reflns_number 57889
_diffrn_reflns_point_group_measured_fraction_full 0.999
_diffrn_reflns_point_group_measured_fraction_max 0.997
_diffrn_reflns_theta_full 25.242
_diffrn_reflns_theta_max 27.499
_diffrn_reflns_theta_min 2.198
_exptl_absorpt_coefficient_mu 1.520
_exptl_absorpt_correction_T_max 0.7456
_exptl_absorpt_correction_T_min 0.6316
_exptl_absorpt_correction_type multi-scan
_exptl_absorpt_process_details 'SADABS (Bruker, 2016)'
_exptl_crystal_colour red
_exptl_crystal_density_diffrn 1.556
_exptl_crystal_description block
_exptl_crystal_F_000 5044
_exptl_crystal_size_max 0.398
_exptl_crystal_size_mid 0.272
_exptl_crystal_size_min 0.122
_refine_diff_density_max 1.896
_refine_diff_density_min -1.453
_refine_diff_density_rms 0.153
_refine_ls_extinction_method none
_refine_ls_goodness_of_fit_ref 1.158
_refine_ls_hydrogen_treatment constr
_refine_ls_matrix_type full
_refine_ls_number_parameters 684
_refine_ls_number_reflns 12150
_refine_ls_number_restraints 67
_refine_ls_restrained_S_all 1.161
_refine_ls_R_factor_all 0.1130
_refine_ls_R_factor_gt 0.0816
_refine_ls_shift/su_max 0.001
_refine_ls_shift/su_mean 0.000
_refine_ls_structure_factor_coef Fsqd
_refine_ls_weighting_details 'w=1/[\s^2^(Fo^2^)+(0.0402P)^2^+138.0801P] where P=(Fo^2^+2Fc^2^)/3'
_refine_ls_weighting_scheme calc
_refine_ls_wR_factor_gt 0.1864
_refine_ls_wR_factor_ref 0.1999
_reflns_Friedel_coverage 0.000
_reflns_number_gt 8840
_reflns_number_total 12150
_reflns_threshold_expression 'I > 2\s(I)'
_cod_data_source_file c9dt02022e2.cif
_cod_data_source_block ic17978
_cod_depositor_comments 'Adding full bibliography for 7700243.cif.'
_cod_database_code 7700243
_shelx_shelxl_version_number 2014/7
_shelx_space_group_comment
; 
The symmetry employed for this shelxl refinement is uniquely defined 
by the following loop, which should always be used as a source of 
symmetry information in preference to the above space-group names. 
They are only intended as comments. 
;
_shelx_estimated_absorpt_t_min 0.583
_shelx_estimated_absorpt_t_max 0.836

loop_
_space_group_symop_operation_xyz
'x, y, z'
'-x+1/2, -y+1/2, z'
'-x, y+1/2, -z+1/2'
'x+1/2, -y, -z+1/2'
'-x, -y, -z'
'x-1/2, y-1/2, -z'
'x, -y-1/2, z-1/2'
'-x-1/2, y, z-1/2'

loop_
_atom_site_label
_atom_site_type_symbol
_atom_site_fract_x
_atom_site_fract_y
_atom_site_fract_z
_atom_site_U_iso_or_equiv
_atom_site_adp_type
_atom_site_occupancy
_atom_site_site_symmetry_order
_atom_site_calc_flag
_atom_site_refinement_flags_posn
_atom_site_refinement_flags_adp
_atom_site_refinement_flags_occupancy
_atom_site_disorder_assembly
_atom_site_disorder_group
I1 I 0.45579(3) 0.19075(3) 1.01192(2) 0.03121(15) Uani 1 1 d . . . . .
I2 I 0.2500 0.2500 0.74558(3) 0.0423(2) Uani 1 2 d S T P . .
Ni1 Ni 0.7500 0.2500 1.05798(4) 0.0150(2) Uani 1 2 d S T P . .
Ni2 Ni 0.7500 0.2500 0.98337(3) 0.0133(2) Uani 1 2 d S T P . .
Ni3 Ni 0.7500 0.2500 0.90954(4) 0.0178(3) Uani 1 2 d S T P . .
Cl1 Cl 0.7500 0.2500 1.13027(7) 0.0287(6) Uani 1 2 d S T P . .
Cl2 Cl 0.7500 0.2500 0.83681(8) 0.0357(7) Uani 1 2 d S T P . .
N1 N 0.6661(3) 0.3317(3) 1.05062(17) 0.0158(11) Uani 1 1 d . . . . .
N2 N 0.6460(3) 0.2975(3) 0.98273(17) 0.0157(11) Uani 1 1 d . . . . .
N3 N 0.6341(3) 0.2553(3) 0.91568(17) 0.0189(12) Uani 1 1 d . . . . .
N4 N 0.8330(3) 0.3295(3) 1.05165(17) 0.0158(11) Uani 1 1 d . . . . .
N5 N 0.7978(3) 0.3504(3) 0.98383(17) 0.0146(11) Uani 1 1 d . . . . .
N6 N 0.7567(3) 0.3629(3) 0.91630(17) 0.0204(12) Uani 1 1 d . . . . .
C1 C 0.6471(4) 0.3717(4) 1.0823(2) 0.0221(15) Uani 1 1 d . . . . .
H1 H 0.6789 0.3707 1.1060 0.026 Uiso 1 1 calc R U . . .
C2 C 0.5819(4) 0.4169(4) 1.0839(2) 0.0264(17) Uani 1 1 d . . . . .
C3 C 0.5657(5) 0.4571(4) 1.1203(3) 0.0340(19) Uani 1 1 d . . . . .
H3 H 0.5997 0.4571 1.1430 0.041 Uiso 1 1 calc R U . . .
C4 C 0.5004(5) 0.4956(5) 1.1220(3) 0.043(2) Uani 1 1 d . . . . .
H4 H 0.4890 0.5226 1.1463 0.052 Uiso 1 1 calc R U . . .
C5 C 0.4502(5) 0.4964(5) 1.0890(3) 0.042(2) Uani 1 1 d . . . . .
H5 H 0.4049 0.5234 1.0912 0.050 Uiso 1 1 calc R U . . .
C6 C 0.4652(4) 0.4584(4) 1.0531(3) 0.0334(19) Uani 1 1 d . . . . .
H6 H 0.4311 0.4604 1.0305 0.040 Uiso 1 1 calc R U . . .
C7 C 0.5306(4) 0.4170(4) 1.0503(2) 0.0249(16) Uani 1 1 d . . . . .
C8 C 0.5531(4) 0.3751(4) 1.0142(2) 0.0195(14) Uani 1 1 d . . . . .
C9 C 0.6212(4) 0.3351(4) 1.0154(2) 0.0163(13) Uani 1 1 d . . . . .
C10 C 0.5084(4) 0.3689(4) 0.9788(2) 0.0251(16) Uani 1 1 d . . . . .
H10 H 0.4619 0.3942 0.9773 0.030 Uiso 1 1 calc R U . . .
C11 C 0.5312(4) 0.3262(4) 0.9458(2) 0.0220(15) Uani 1 1 d . . . . .
C12 C 0.6028(4) 0.2940(4) 0.9482(2) 0.0200(15) Uani 1 1 d . . . . .
C13 C 0.4849(4) 0.3116(5) 0.9093(2) 0.0295(17) Uani 1 1 d . . . . .
C14 C 0.4137(5) 0.3425(6) 0.9020(3) 0.043(2) Uani 1 1 d . . . . .
H14 H 0.3934 0.3767 0.9209 0.051 Uiso 1 1 calc R U . . .
C15 C 0.3737(5) 0.3226(8) 0.8672(3) 0.062(4) Uani 1 1 d . . . . .
H15 H 0.3266 0.3449 0.8619 0.075 Uiso 1 1 calc R U . . .
C16 C 0.4000(5) 0.2714(7) 0.8399(3) 0.060(3) Uani 1 1 d . . . . .
H16 H 0.3700 0.2571 0.8169 0.072 Uiso 1 1 calc R U . . .
C17 C 0.4701(5) 0.2409(7) 0.8460(3) 0.051(3) Uani 1 1 d . . . . .
H17 H 0.4888 0.2057 0.8271 0.061 Uiso 1 1 calc R U . . .
C18 C 0.5137(4) 0.2625(5) 0.8806(3) 0.0313(19) Uani 1 1 d . . . . .
C19 C 0.5898(4) 0.2369(4) 0.8842(2) 0.0274(17) Uani 1 1 d . . . . .
H19 H 0.6090 0.2056 0.8633 0.033 Uiso 1 1 calc R U . . .
C20 C 0.8744(4) 0.3458(4) 1.0836(2) 0.0218(15) Uani 1 1 d . . . . .
H20 H 0.8757 0.3124 1.1059 0.026 Uiso 1 1 calc R U . . .
C21 C 0.9178(4) 0.4097(4) 1.0876(2) 0.0209(15) Uani 1 1 d . . . . .
C22 C 0.9600(4) 0.4233(5) 1.1240(2) 0.0287(17) Uani 1 1 d . . . . .
H22 H 0.9618 0.3882 1.1454 0.034 Uiso 1 1 calc DR U . . .
C23 C 0.9980(4) 0.4863(4) 1.1282(2) 0.0294(18) Uani 1 1 d . . . . .
H23 H 1.0270 0.4949 1.1525 0.035 Uiso 1 1 calc R U . . .
C24 C 0.9946(4) 0.5392(5) 1.0968(3) 0.0307(18) Uani 1 1 d . . . . .
H24 H 1.0201 0.5838 1.1003 0.037 Uiso 1 1 calc R U . . .
C25 C 0.9538(4) 0.5263(4) 1.0605(2) 0.0243(15) Uani 1 1 d . . . . .
H25 H 0.9524 0.5617 1.0392 0.029 Uiso 1 1 calc R U . . .
C26 C 0.9154(4) 0.4619(4) 1.0556(2) 0.0207(15) Uani 1 1 d . . . . .
C27 C 0.8725(4) 0.4423(4) 1.0185(2) 0.0186(14) Uani 1 1 d . . . . .
C28 C 0.8350(4) 0.3751(4) 1.0177(2) 0.0173(13) Uani 1 1 d . . . . .
C29 C 0.8651(4) 0.4863(4) 0.9837(2) 0.0186(14) Uani 1 1 d . . . . .
H29 H 0.8883 0.5325 0.9836 0.022 Uiso 1 1 calc R U . . .
C30 C 0.8241(4) 0.4639(4) 0.9488(2) 0.0194(14) Uani 1 1 d . . . . .
C31 C 0.7932(3) 0.3936(4) 0.9499(2) 0.0169(14) Uani 1 1 d . . . . .
C32 C 0.8119(4) 0.5076(4) 0.9125(2) 0.0205(15) Uani 1 1 d . . . . .
C33 C 0.8416(4) 0.5771(4) 0.9068(2) 0.0254(16) Uani 1 1 d . . . . .
H33 H 0.8710 0.5990 0.9280 0.030 Uiso 1 1 calc R U . . .
C34 C 0.8275(5) 0.6133(4) 0.8699(3) 0.0316(18) Uani 1 1 d . . . . .
H34 H 0.8491 0.6597 0.8659 0.038 Uiso 1 1 calc R U . . .
C35 C 0.7831(5) 0.5844(5) 0.8388(3) 0.0331(19) Uani 1 1 d . . . . .
H35 H 0.7736 0.6111 0.8141 0.040 Uiso 1 1 calc R U . . .
C36 C 0.7529(5) 0.5171(5) 0.8437(3) 0.037(2) Uani 1 1 d . . . . .
H36 H 0.7221 0.4970 0.8226 0.045 Uiso 1 1 calc R U . . .
C37 C 0.7678(4) 0.4775(4) 0.8805(2) 0.0230(16) Uani 1 1 d . . . . .
C38 C 0.7425(4) 0.4043(4) 0.8845(2) 0.0244(16) Uani 1 1 d . . . . .
H38 H 0.7134 0.3846 0.8625 0.029 Uiso 1 1 calc R U . . .
O1 O 0.5358(4) 0.2634(4) 1.1488(2) 0.0530(18) Uani 1 1 d . . . . .
N7 N 0.4203(4) 0.3100(4) 1.1350(2) 0.0428(18) Uani 1 1 d . . . . .
C39 C 0.4823(5) 0.2732(5) 1.1254(3) 0.038(2) Uani 1 1 d . . . . .
H39 H 0.4852 0.2530 1.0984 0.046 Uiso 1 1 calc R U . . .
C40 C 0.4116(7) 0.3441(7) 1.1753(4) 0.068(4) Uani 1 1 d . . . . .
H40A H 0.3739 0.3177 1.1915 0.101 Uiso 1 1 calc R U . . .
H40B H 0.3950 0.3941 1.1715 0.101 Uiso 1 1 calc R U . . .
H40C H 0.4598 0.3435 1.1900 0.101 Uiso 1 1 calc R U . . .
C41 C 0.3588(6) 0.3153(7) 1.1050(4) 0.066(3) Uani 1 1 d . . . . .
H41A H 0.3696 0.2844 1.0811 0.100 Uiso 1 1 calc R U . . .
H41B H 0.3537 0.3654 1.0958 0.100 Uiso 1 1 calc R U . . .
H41C H 0.3118 0.2996 1.1181 0.100 Uiso 1 1 calc R U . . .
O2 O 0.6763(4) 0.5041(4) 1.0115(2) 0.0523(19) Uani 1 1 d . . . . .
N8 N 0.7395(4) 0.6030(4) 1.0314(2) 0.0403(18) Uani 1 1 d . . . . .
C42 C 0.7141(4) 0.5378(5) 1.0361(3) 0.036(2) Uani 1 1 d . . . . .
H42 H 0.7265 0.5142 1.0613 0.043 Uiso 1 1 calc R U . . .
C43 C 0.7219(6) 0.6440(6) 0.9946(4) 0.053(3) Uani 1 1 d . . . . .
H43A H 0.7092 0.6109 0.9719 0.079 Uiso 1 1 calc R U . . .
H43B H 0.7656 0.6732 0.9867 0.079 Uiso 1 1 calc R U . . .
H43C H 0.6790 0.6757 1.0002 0.079 Uiso 1 1 calc R U . . .
C44 C 0.7846(6) 0.6408(6) 1.0635(3) 0.054(3) Uani 1 1 d . . . . .
H44A H 0.7926 0.6085 1.0872 0.082 Uiso 1 1 calc R U . . .
H44B H 0.7576 0.6840 1.0727 0.082 Uiso 1 1 calc R U . . .
H44C H 0.8333 0.6548 1.0517 0.082 Uiso 1 1 calc R U . . .
O3 O 0.7429(5) 0.4952(6) 1.1416(3) 0.086(3) Uani 1 1 d . . . . .
N9 N 0.8022(6) 0.5415(6) 1.1973(3) 0.069(3) Uani 1 1 d D . . . .
C45 C 0.7969(7) 0.5202(8) 1.1596(4) 0.070(4) Uani 1 1 d . . . . .
H45 H 0.8414 0.5245 1.1435 0.084 Uiso 1 1 calc R U . . .
C46 C 0.8683(10) 0.5704(10) 1.2166(6) 0.115(6) Uani 1 1 d . U . . .
H46A H 0.8808 0.5417 1.2412 0.172 Uiso 1 1 calc R U . . .
H46B H 0.8591 0.6205 1.2248 0.172 Uiso 1 1 calc R U . . .
H46C H 0.9103 0.5686 1.1969 0.172 Uiso 1 1 calc R U . . .
C47 C 0.7339(9) 0.5429(11) 1.2228(6) 0.133(7) Uani 1 1 d D U . . .
H47A H 0.6906 0.5289 1.2058 0.199 Uiso 1 1 calc R U . . .
H47B H 0.7261 0.5918 1.2336 0.199 Uiso 1 1 calc R U . . .
H47C H 0.7393 0.5091 1.2460 0.199 Uiso 1 1 calc R U . . .
O4 O 0.6074(5) 0.0825(5) 1.3065(3) 0.085(3) Uani 1 1 d D . . . .
N10 N 0.5299(7) 0.1328(7) 1.2570(4) 0.106(4) Uani 1 1 d D U . . .
C48 C 0.5775(9) 0.1318(8) 1.2875(5) 0.119(6) Uani 1 1 d D U . . .
H48A H 0.5919 0.1784 1.2968 0.143 Uiso 1 1 calc R U . . .
C49 C 0.4968(14) 0.1992(10) 1.2414(7) 0.143(8) Uani 0.77(2) 1 d D U P A 1
H49A H 0.4626 0.1880 1.2184 0.214 Uiso 0.77(2) 1 calc R U P A 1
H49B H 0.4687 0.2229 1.2637 0.214 Uiso 0.77(2) 1 calc R U P A 1
H49C H 0.5367 0.2313 1.2315 0.214 Uiso 0.77(2) 1 calc R U P A 1
C50 C 0.4836(16) 0.0670(11) 1.2502(10) 0.187(12) Uani 0.77(2) 1 d D U P A 1
H50A H 0.4501 0.0745 1.2264 0.280 Uiso 0.77(2) 1 calc R U P A 1
H50B H 0.5167 0.0258 1.2447 0.280 Uiso 0.77(2) 1 calc R U P A 1
H50C H 0.4535 0.0573 1.2751 0.280 Uiso 0.77(2) 1 calc R U P A 1
C49' C 0.545(2) 0.1782(10) 1.2207(4) 0.143(8) Uani 0.23(2) 1 d D U P A 2
H49D H 0.5038 0.1729 1.2006 0.214 Uiso 0.23(2) 1 calc R U P A 2
H49E H 0.5485 0.2288 1.2294 0.214 Uiso 0.23(2) 1 calc R U P A 2
H49F H 0.5923 0.1633 1.2078 0.214 Uiso 0.23(2) 1 calc R U P A 2
C50' C 0.454(2) 0.105(6) 1.2620(16) 0.187(12) Uani 0.23(2) 1 d D U P A 2
H50D H 0.4262 0.1105 1.2358 0.280 Uiso 0.23(2) 1 calc R U P A 2
H50E H 0.4557 0.0541 1.2697 0.280 Uiso 0.23(2) 1 calc R U P A 2
H50F H 0.4279 0.1324 1.2838 0.280 Uiso 0.23(2) 1 calc R U P A 2
O5 O 0.5885(6) 0.1032(6) 0.8105(3) 0.095(3) Uani 1 1 d D . . . .
C51 C 0.6384(8) 0.1200(9) 0.7861(3) 0.092(5) Uani 1 1 d D . . . .
H51 H 0.6836 0.1410 0.7962 0.110 Uiso 0.490(13) 1 calc R U P B 1
H51' H 0.6844 0.1193 0.8011 0.110 Uiso 0.510(13) 1 calc R U P B 2
N11 N 0.6302(18) 0.1095(11) 0.7464(4) 0.071(6) Uani 0.490(13) 1 d D . P B 1
C52 C 0.6596(19) 0.1469(16) 0.7101(7) 0.082(6) Uani 0.490(13) 1 d D . P B 1
H52A H 0.6411 0.1233 0.6849 0.122 Uiso 0.490(13) 1 calc R U P B 1
H52B H 0.6428 0.1973 0.7105 0.122 Uiso 0.490(13) 1 calc R U P B 1
H52C H 0.7147 0.1453 0.7105 0.122 Uiso 0.490(13) 1 calc R U P B 1
C53 C 0.578(2) 0.050(2) 0.7388(17) 0.199(19) Uani 0.490(13) 1 d D . P B 1
H53A H 0.5728 0.0431 0.7088 0.298 Uiso 0.490(13) 1 calc R U P B 1
H53B H 0.5981 0.0061 0.7515 0.298 Uiso 0.490(13) 1 calc R U P B 1
H53C H 0.5292 0.0618 0.7509 0.298 Uiso 0.490(13) 1 calc R U P B 1
N11' N 0.6545(13) 0.1383(12) 0.7486(4) 0.071(6) Uani 0.510(13) 1 d D . P B 2
C52' C 0.7282(13) 0.1501(17) 0.7311(7) 0.082(6) Uani 0.510(13) 1 d D . P B 2
H52D H 0.7232 0.1635 0.7018 0.122 Uiso 0.510(13) 1 calc R U P B 2
H52E H 0.7534 0.1891 0.7463 0.122 Uiso 0.510(13) 1 calc R U P B 2
H52F H 0.7579 0.1058 0.7334 0.122 Uiso 0.510(13) 1 calc R U P B 2
C53' C 0.585(2) 0.149(3) 0.7253(17) 0.199(19) Uani 0.510(13) 1 d D . P B 2
H53D H 0.5977 0.1628 0.6967 0.298 Uiso 0.510(13) 1 calc R U P B 2
H53E H 0.5565 0.1039 0.7251 0.298 Uiso 0.510(13) 1 calc R U P B 2
H53F H 0.5556 0.1871 0.7384 0.298 Uiso 0.510(13) 1 calc R U P B 2

loop_
_atom_site_aniso_label
_atom_site_aniso_U_11
_atom_site_aniso_U_22
_atom_site_aniso_U_33
_atom_site_aniso_U_23
_atom_site_aniso_U_13
_atom_site_aniso_U_12
I1 0.0272(2) 0.0246(3) 0.0419(3) 0.0053(2) -0.0044(2) -0.0088(2)
I2 0.0363(4) 0.0532(5) 0.0372(4) 0.000 0.000 -0.0018(4)
Ni1 0.0131(5) 0.0148(6) 0.0170(6) 0.000 0.000 -0.0001(5)
Ni2 0.0106(5) 0.0128(6) 0.0166(5) 0.000 0.000 -0.0017(5)
Ni3 0.0160(6) 0.0205(7) 0.0171(6) 0.000 0.000 -0.0064(5)
Cl1 0.0255(12) 0.0443(16) 0.0164(11) 0.000 0.000 -0.0024(12)
Cl2 0.0372(15) 0.0506(19) 0.0192(12) 0.000 0.000 -0.0184(14)
N1 0.011(2) 0.013(3) 0.023(3) -0.004(2) 0.002(2) -0.003(2)
N2 0.011(2) 0.013(3) 0.023(3) 0.005(2) -0.003(2) -0.003(2)
N3 0.014(3) 0.019(3) 0.023(3) 0.004(3) -0.005(2) -0.002(2)
N4 0.013(3) 0.010(3) 0.025(3) -0.003(2) 0.000(2) 0.003(2)
N5 0.011(2) 0.013(3) 0.020(3) -0.001(2) -0.001(2) 0.000(2)
N6 0.014(3) 0.024(3) 0.023(3) 0.004(2) 0.000(2) -0.006(2)
C1 0.020(3) 0.022(4) 0.024(4) -0.001(3) 0.003(3) -0.002(3)
C2 0.027(4) 0.020(4) 0.033(4) -0.004(3) 0.014(3) 0.000(3)
C3 0.035(5) 0.026(4) 0.041(5) -0.012(4) 0.012(4) -0.004(4)
C4 0.043(5) 0.029(5) 0.057(6) -0.014(4) 0.027(5) 0.004(4)
C5 0.026(4) 0.024(4) 0.076(7) -0.002(4) 0.026(5) 0.006(4)
C6 0.020(4) 0.025(4) 0.056(5) 0.001(4) 0.011(4) 0.003(3)
C7 0.020(4) 0.014(3) 0.041(4) 0.007(3) 0.010(3) -0.001(3)
C8 0.012(3) 0.011(3) 0.035(4) 0.003(3) 0.004(3) -0.003(3)
C9 0.011(3) 0.013(3) 0.025(3) 0.002(3) 0.002(3) -0.006(2)
C10 0.012(3) 0.027(4) 0.036(4) 0.008(3) -0.001(3) 0.007(3)
C11 0.013(3) 0.026(4) 0.027(4) 0.013(3) -0.004(3) -0.001(3)
C12 0.018(3) 0.013(3) 0.029(4) 0.004(3) -0.001(3) -0.005(3)
C13 0.017(3) 0.038(5) 0.033(4) 0.011(4) -0.003(3) -0.007(3)
C14 0.018(4) 0.069(7) 0.042(5) 0.009(5) -0.005(4) 0.004(4)
C15 0.017(4) 0.127(11) 0.042(5) 0.024(7) -0.013(4) -0.001(6)
C16 0.029(5) 0.112(10) 0.037(5) 0.013(6) -0.014(4) -0.017(6)
C17 0.035(5) 0.079(8) 0.039(5) 0.008(5) -0.016(4) -0.019(5)
C18 0.020(4) 0.039(5) 0.035(4) 0.010(4) -0.012(3) -0.012(4)
C19 0.021(4) 0.030(4) 0.032(4) 0.002(3) -0.008(3) -0.007(3)
C20 0.015(3) 0.024(4) 0.027(4) -0.001(3) -0.002(3) -0.003(3)
C21 0.017(3) 0.024(4) 0.021(3) -0.002(3) 0.001(3) -0.003(3)
C22 0.020(4) 0.038(5) 0.028(4) -0.005(3) -0.005(3) -0.004(4)
C23 0.027(4) 0.032(5) 0.030(4) -0.010(4) -0.008(3) -0.004(4)
C24 0.021(4) 0.027(4) 0.044(5) -0.011(4) -0.002(3) -0.002(3)
C25 0.018(3) 0.022(4) 0.033(4) -0.005(3) 0.001(3) -0.003(3)
C26 0.010(3) 0.023(4) 0.029(4) -0.010(3) -0.002(3) 0.000(3)
C27 0.011(3) 0.018(3) 0.027(4) -0.005(3) 0.000(3) 0.003(3)
C28 0.012(3) 0.017(3) 0.023(3) -0.001(3) 0.003(3) 0.001(3)
C29 0.015(3) 0.016(3) 0.025(3) -0.002(3) 0.001(3) -0.003(3)
C30 0.010(3) 0.023(4) 0.025(3) 0.000(3) 0.005(3) 0.000(3)
C31 0.007(3) 0.019(3) 0.024(3) 0.000(3) 0.002(2) -0.003(3)
C32 0.012(3) 0.023(4) 0.026(4) -0.001(3) 0.003(3) 0.002(3)
C33 0.025(4) 0.021(4) 0.030(4) 0.004(3) 0.002(3) -0.008(3)
C34 0.033(4) 0.024(4) 0.038(4) 0.003(3) 0.006(4) -0.007(4)
C35 0.037(5) 0.032(5) 0.031(4) 0.012(4) 0.001(4) 0.000(4)
C36 0.035(4) 0.045(5) 0.031(4) 0.012(4) -0.006(4) -0.014(4)
C37 0.018(3) 0.020(4) 0.031(4) 0.004(3) 0.000(3) -0.005(3)
C38 0.019(3) 0.024(4) 0.030(4) 0.005(3) -0.003(3) -0.006(3)
O1 0.038(4) 0.072(5) 0.048(4) -0.012(4) 0.001(3) 0.011(4)
N7 0.033(4) 0.042(4) 0.053(5) 0.008(4) 0.013(3) 0.003(4)
C39 0.029(4) 0.041(5) 0.045(5) -0.001(4) 0.010(4) -0.007(4)
C40 0.065(8) 0.073(8) 0.066(7) 0.013(6) 0.035(6) 0.018(7)
C41 0.039(6) 0.057(7) 0.103(10) 0.003(7) -0.004(6) -0.002(5)
O2 0.026(3) 0.055(4) 0.076(5) 0.022(4) 0.002(3) -0.008(3)
N8 0.027(4) 0.042(5) 0.052(4) 0.010(4) 0.012(3) 0.010(3)
C42 0.017(4) 0.032(5) 0.059(6) 0.014(4) 0.013(4) 0.005(4)
C43 0.037(5) 0.045(6) 0.076(7) 0.025(6) 0.007(5) 0.003(4)
C44 0.046(6) 0.051(7) 0.066(7) -0.002(5) 0.020(5) -0.008(5)
O3 0.062(6) 0.112(8) 0.085(6) -0.021(6) -0.007(5) -0.022(6)
N9 0.078(7) 0.072(7) 0.057(6) -0.017(5) -0.004(5) -0.006(6)
C45 0.043(6) 0.116(12) 0.051(7) -0.001(7) -0.005(5) 0.017(7)
C46 0.107(12) 0.110(12) 0.128(12) -0.046(10) -0.028(10) 0.015(10)
C47 0.159(15) 0.131(14) 0.108(11) -0.028(10) 0.052(11) -0.036(12)
O4 0.052(5) 0.094(7) 0.108(7) 0.056(6) -0.011(5) 0.007(5)
N10 0.118(9) 0.118(8) 0.082(8) 0.003(7) -0.027(7) 0.043(7)
C48 0.134(10) 0.118(10) 0.105(9) 0.002(8) -0.008(8) 0.021(8)
C49 0.157(14) 0.144(12) 0.128(12) 0.038(9) 0.021(10) 0.077(10)
C50 0.169(12) 0.190(15) 0.202(17) -0.022(13) 0.011(12) -0.030(11)
C49' 0.157(14) 0.144(12) 0.128(12) 0.038(9) 0.021(10) 0.077(10)
C50' 0.169(12) 0.190(15) 0.202(17) -0.022(13) 0.011(12) -0.030(11)
O5 0.102(8) 0.084(7) 0.098(7) 0.009(6) 0.027(6) -0.020(6)
C51 0.125(13) 0.118(13) 0.032(6) -0.011(7) 0.015(7) -0.054(11)
N11 0.135(19) 0.028(12) 0.050(7) -0.001(8) -0.002(9) 0.002(11)
C52 0.097(16) 0.095(15) 0.053(11) -0.005(10) 0.034(10) -0.030(14)
C53 0.19(4) 0.19(4) 0.22(4) 0.03(3) -0.12(3) 0.05(3)
N11' 0.135(19) 0.028(12) 0.050(7) -0.001(8) -0.002(9) 0.002(11)
C52' 0.097(16) 0.095(15) 0.053(11) -0.005(10) 0.034(10) -0.030(14)
C53' 0.19(4) 0.19(4) 0.22(4) 0.03(3) -0.12(3) 0.05(3)

loop_
_atom_type_symbol
_atom_type_description
_atom_type_scat_dispersion_real
_atom_type_scat_dispersion_imag
_atom_type_scat_source
C C 0.0033 0.0016 'International Tables Vol C Tables 4.2.6.8 and 6.1.1.4'
H H 0.0000 0.0000 'International Tables Vol C Tables 4.2.6.8 and 6.1.1.4'
N N 0.0061 0.0033 'International Tables Vol C Tables 4.2.6.8 and 6.1.1.4'
O O 0.0106 0.0060 'International Tables Vol C Tables 4.2.6.8 and 6.1.1.4'
Cl Cl 0.1484 0.1585 'International Tables Vol C Tables 4.2.6.8 and 6.1.1.4'
Ni Ni 0.3393 1.1124 'International Tables Vol C Tables 4.2.6.8 and 6.1.1.4'
I I -0.4742 1.8119 'International Tables Vol C Tables 4.2.6.8 and 6.1.1.4'

loop_
_geom_angle_atom_site_label_1
_geom_angle_atom_site_label_2
_geom_angle_atom_site_label_3
_geom_angle
_geom_angle_site_symmetry_1
_geom_angle_site_symmetry_3
N4 Ni1 N4 168.8(3) . 2_655
N4 Ni1 N1 89.0(2) . .
N4 Ni1 N1 89.8(2) 2_655 .
N4 Ni1 N1 89.8(2) . 2_655
N4 Ni1 N1 89.0(2) 2_655 2_655
N1 Ni1 N1 167.3(3) . 2_655
N4 Ni1 Cl1 95.58(16) . .
N4 Ni1 Cl1 95.59(16) 2_655 .
N1 Ni1 Cl1 96.36(15) . .
N1 Ni1 Cl1 96.37(15) 2_655 .
N4 Ni1 Ni2 84.42(16) . .
N4 Ni1 Ni2 84.41(16) 2_655 .
N1 Ni1 Ni2 83.64(15) . .
N1 Ni1 Ni2 83.63(15) 2_655 .
Cl1 Ni1 Ni2 180.0 . .
N5 Ni2 N5 179.2(3) 2_655 .
N5 Ni2 N2 90.9(2) 2_655 .
N5 Ni2 N2 89.1(2) . .
N5 Ni2 N2 89.1(2) 2_655 2_655
N5 Ni2 N2 90.9(2) . 2_655
N2 Ni2 N2 178.8(3) . 2_655
N5 Ni2 Ni3 90.41(15) 2_655 .
N5 Ni2 Ni3 90.41(15) . .
N2 Ni2 Ni3 89.42(16) . .
N2 Ni2 Ni3 89.42(16) 2_655 .
N5 Ni2 Ni1 89.59(15) 2_655 .
N5 Ni2 Ni1 89.59(15) . .
N2 Ni2 Ni1 90.58(16) . .
N2 Ni2 Ni1 90.58(16) 2_655 .
Ni3 Ni2 Ni1 180.0 . .
N3 Ni3 N3 169.0(3) . 2_655
N3 Ni3 N6 88.9(2) . 2_655
N3 Ni3 N6 90.0(2) 2_655 2_655
N3 Ni3 N6 90.0(2) . .
N3 Ni3 N6 88.9(2) 2_655 .
N6 Ni3 N6 168.1(3) 2_655 .
N3 Ni3 Cl2 95.48(16) . .
N3 Ni3 Cl2 95.48(16) 2_655 .
N6 Ni3 Cl2 95.93(16) 2_655 .
N6 Ni3 Cl2 95.94(16) . .
N3 Ni3 Ni2 84.52(16) . .
N3 Ni3 Ni2 84.52(16) 2_655 .
N6 Ni3 Ni2 84.07(16) 2_655 .
N6 Ni3 Ni2 84.06(16) . .
Cl2 Ni3 Ni2 180.0 . .
C1 N1 C9 117.6(6) . .
C1 N1 Ni1 119.7(5) . .
C9 N1 Ni1 121.6(4) . .
C9 N2 C12 119.1(6) . .
C9 N2 Ni2 120.9(4) . .
C12 N2 Ni2 119.9(5) . .
C19 N3 C12 118.1(6) . .
C19 N3 Ni3 120.3(5) . .
C12 N3 Ni3 119.8(4) . .
C20 N4 C28 118.0(6) . .
C20 N4 Ni1 119.0(5) . .
C28 N4 Ni1 121.6(4) . .
C28 N5 C31 118.5(6) . .
C28 N5 Ni2 121.1(4) . .
C31 N5 Ni2 120.5(4) . .
C38 N6 C31 117.5(6) . .
C38 N6 Ni3 119.5(5) . .
C31 N6 Ni3 121.0(5) . .
N1 C1 C2 124.7(7) . .
C7 C2 C3 120.0(7) . .
C7 C2 C1 119.7(7) . .
C3 C2 C1 120.1(8) . .
C4 C3 C2 118.8(9) . .
C3 C4 C5 121.5(8) . .
C6 C5 C4 120.8(8) . .
C5 C6 C7 119.8(9) . .
C6 C7 C2 119.2(7) . .
C6 C7 C8 125.1(8) . .
C2 C7 C8 115.7(6) . .
C10 C8 C9 117.8(6) . .
C10 C8 C7 122.7(6) . .
C9 C8 C7 119.4(7) . .
N2 C9 N1 115.4(6) . .
N2 C9 C8 122.1(6) . .
N1 C9 C8 122.5(6) . .
C11 C10 C8 120.5(6) . .
C10 C11 C12 117.7(6) . .
C10 C11 C13 124.0(7) . .
C12 C11 C13 118.2(7) . .
N2 C12 N3 114.8(6) . .
N2 C12 C11 122.4(7) . .
N3 C12 C11 122.8(6) . .
C18 C13 C14 119.0(8) . .
C18 C13 C11 116.7(7) . .
C14 C13 C11 124.3(8) . .
C15 C14 C13 119.3(10) . .
C16 C15 C14 122.0(9) . .
C15 C16 C17 119.8(9) . .
C16 C17 C18 119.3(11) . .
C13 C18 C17 120.4(8) . .
C13 C18 C19 120.4(7) . .
C17 C18 C19 119.0(9) . .
N3 C19 C18 122.4(7) . .
N4 C20 C21 125.1(7) . .
C26 C21 C22 119.9(7) . .
C26 C21 C20 119.2(6) . .
C22 C21 C20 120.8(7) . .
C23 C22 C21 120.1(8) . .
C22 C23 C24 120.3(7) . .
C25 C24 C23 120.3(7) . .
C26 C25 C24 119.9(7) . .
C25 C26 C21 119.5(7) . .
C25 C26 C27 124.3(7) . .
C21 C26 C27 116.1(6) . .
C29 C27 C28 117.1(6) . .
C29 C27 C26 124.1(7) . .
C28 C27 C26 118.8(6) . .
N5 C28 N4 114.7(6) . .
N5 C28 C27 123.0(6) . .
N4 C28 C27 122.3(6) . .
C27 C29 C30 121.3(6) . .
C29 C30 C31 117.0(6) . .
C29 C30 C32 124.3(7) . .
C31 C30 C32 118.7(6) . .
N5 C31 N6 114.5(6) . .
N5 C31 C30 122.8(6) . .
N6 C31 C30 122.7(6) . .
C33 C32 C37 118.5(7) . .
C33 C32 C30 124.5(7) . .
C37 C32 C30 117.1(7) . .
C34 C33 C32 119.2(7) . .
C35 C34 C33 122.4(8) . .
C36 C35 C34 119.5(8) . .
C35 C36 C37 119.9(8) . .
C32 C37 C36 120.6(7) . .
C32 C37 C38 118.8(7) . .
C36 C37 C38 120.5(7) . .
N6 C38 C37 124.6(7) . .
C39 N7 C40 121.2(9) . .
C39 N7 C41 120.0(9) . .
C40 N7 C41 118.7(9) . .
O1 C39 N7 125.2(9) . .
C42 N8 C43 120.7(9) . .
C42 N8 C44 123.0(9) . .
C43 N8 C44 116.2(9) . .
O2 C42 N8 126.6(9) . .
C45 N9 C46 125.9(13) . .
C45 N9 C47 118.4(12) . .
C46 N9 C47 115.6(13) . .
O3 C45 N9 128.9(13) . .
C48 N10 C49 122.6(9) . .
C48 N10 C50' 121.2(10) . .
C48 N10 C49' 119.6(10) . .
C50' N10 C49' 117.3(9) . .
C48 N10 C50 117.3(9) . .
C49 N10 C50 114.8(8) . .
O4 C48 N10 132.5(14) . .
O5 C51 N11' 146.1(17) . .
O5 C51 N11 120.7(17) . .
C51 N11 C53 111(3) . .
C51 N11 C52 133(2) . .
C53 N11 C52 117(3) . .
C51 N11' C52' 127.5(19) . .
C51 N11' C53' 109(3) . .
C52' N11' C53' 123(3) . .

loop_
_geom_bond_atom_site_label_1
_geom_bond_atom_site_label_2
_geom_bond_distance
_geom_bond_site_symmetry_2
Ni1 N4 2.095(6) .
Ni1 N4 2.095(6) 2_655
Ni1 N1 2.138(6) .
Ni1 N1 2.138(6) 2_655
Ni1 Cl1 2.328(3) .
Ni1 Ni2 2.4027(16) .
Ni2 N5 2.044(5) 2_655
Ni2 N5 2.044(5) .
Ni2 N2 2.048(5) .
Ni2 N2 2.048(5) 2_655
Ni2 Ni3 2.3775(16) .
Ni3 N3 2.071(6) .
Ni3 N3 2.071(6) 2_655
Ni3 N6 2.106(6) 2_655
Ni3 N6 2.106(6) .
Ni3 Cl2 2.342(3) .
N1 C1 1.304(9) .
N1 C9 1.388(9) .
N2 C9 1.338(9) .
N2 C12 1.353(9) .
N3 C19 1.329(9) .
N3 C12 1.385(9) .
N4 C20 1.299(9) .
N4 C28 1.383(9) .
N5 C28 1.354(8) .
N5 C31 1.356(9) .
N6 C38 1.303(9) .
N6 C31 1.385(9) .
C1 C2 1.431(10) .
C2 C7 1.414(11) .
C2 C3 1.418(11) .
C3 C4 1.365(12) .
C4 C5 1.385(14) .
C5 C6 1.379(13) .
C6 C7 1.397(10) .
C7 C8 1.452(10) .
C8 C10 1.394(10) .
C8 C9 1.420(9) .
C10 C11 1.386(11) .
C11 C12 1.409(10) .
C11 C13 1.461(10) .
C13 C18 1.394(12) .
C13 C14 1.409(11) .
C14 C15 1.378(13) .
C15 C16 1.374(17) .
C16 C17 1.383(14) .
C17 C18 1.415(11) .
C18 C19 1.438(11) .
C20 C21 1.420(10) .
C21 C26 1.413(10) .
C21 C22 1.413(10) .
C22 C23 1.357(11) .
C23 C24 1.410(12) .
C24 C25 1.396(11) .
C25 C26 1.383(10) .
C26 C27 1.463(9) .
C27 C29 1.393(10) .
C27 C28 1.413(10) .
C29 C30 1.403(10) .
C30 C31 1.415(10) .
C30 C32 1.439(10) .
C32 C33 1.403(10) .
C32 C37 1.410(10) .
C33 C34 1.387(11) .
C34 C35 1.386(12) .
C35 C36 1.365(12) .
C36 C37 1.418(11) .
C37 C38 1.435(10) .
O1 C39 1.226(11) .
N7 C39 1.331(11) .
N7 C40 1.450(14) .
N7 C41 1.462(14) .
O2 C42 1.212(12) .
N8 C42 1.299(12) .
N8 C43 1.441(12) .
N8 C44 1.483(13) .
O3 C45 1.213(14) .
N9 C45 1.281(14) .
N9 C46 1.432(18) .
N9 C47 1.466(9) .
O4 C48 1.221(9) .
N10 C48 1.296(8) .
N10 C49 1.452(8) .
N10 C50' 1.457(9) .
N10 C49' 1.463(9) .
N10 C50 1.487(9) .
O5 C51 1.227(8) .
C51 N11' 1.285(9) .
C51 N11 1.300(10) .
N11 C53 1.454(10) .
N11 C52 1.455(10) .
N11' C52' 1.442(10) .
N11' C53' 1.452(10) .
